data_1563688
loop_
_publ_author_name
'Enterkin, James A.'
'Maggard, Paul A.'
'Ishiwata, Shintaro'
'Marks, Laurence D.'
'Poeppelmeier, Kenneth R.'
'Azuma, Masaki'
'Takano, Mikio'

_publ_section_title
;
 Single crystal growth and structure of La4Cu3MoO12
;
_journal_issue 3
_journal_name_full 'Journal of Solid State Chemistry'
_journal_page_first 551
_journal_page_last 556
_journal_paper_doi 10.1016/j.jssc.2009.11.019
_journal_volume 183
_journal_year 2010
_chemical_formula_sum 'Cu3 La4 Mo O12'
_chemical_formula_weight 1034.20
_space_group_IT_number 6
_space_group_name_Hall 'P -2y'
_space_group_name_H-M_alt 'P 1 m 1'
_symmetry_cell_setting monoclinic
_symmetry_space_group_name_H-M 'P 1 m 1'
_atom_sites_solution_primary direct
_atom_sites_solution_secondary difmap
_audit_creation_method SHELXL-97
_cell_angle_alpha 90.00
_cell_angle_beta 90.0160(10)
_cell_angle_gamma 90.00
_cell_formula_units_Z 2
_cell_length_a 6.8560(6)
_cell_length_b 10.9802(10)
_cell_length_c 7.9147(7)
_cell_measurement_temperature 153(2)
_cell_volume 595.82(9)
_computing_cell_refinement 'Bruker SMART'
_computing_data_collection 'Bruker SMART'
_computing_data_reduction 'Bruker SAINT'
_computing_molecular_graphics 'Bruker SHELXTL'
_computing_publication_material 'Bruker SHELXTL'
_computing_structure_refinement 'SHELXL-97 (Sheldrick, 1997)'
_computing_structure_solution 'SHELXS-97 (Sheldrick, 1990)'
_diffrn_ambient_temperature 153(2)
_diffrn_measured_fraction_theta_full 0.948
_diffrn_measured_fraction_theta_max 0.948
_diffrn_measurement_device_type 'CCD area detector'
_diffrn_measurement_method 'phi and omega scans'
_diffrn_radiation_monochromator graphite
_diffrn_radiation_source 'fine-focus sealed tube'
_diffrn_radiation_type MoK\a
_diffrn_radiation_wavelength 0.71073
_diffrn_reflns_av_R_equivalents 0.0668
_diffrn_reflns_av_sigmaI/netI 0.0423
_diffrn_reflns_limit_h_max 9
_diffrn_reflns_limit_h_min -9
_diffrn_reflns_limit_k_max 14
_diffrn_reflns_limit_k_min -14
_diffrn_reflns_limit_l_max 10
_diffrn_reflns_limit_l_min -10
_diffrn_reflns_number 5456
_diffrn_reflns_theta_full 28.67
_diffrn_reflns_theta_max 28.67
_diffrn_reflns_theta_min 1.85
_exptl_absorpt_coefficient_mu 20.318
_exptl_absorpt_correction_T_max 0.4984
_exptl_absorpt_correction_T_min 0.1241
_exptl_absorpt_correction_type integration
_exptl_crystal_colour red
_exptl_crystal_density_diffrn 5.765
_exptl_crystal_density_method 'not measured'
_exptl_crystal_description plate
_exptl_crystal_F_000 906
_exptl_crystal_size_max 0.118
_exptl_crystal_size_mid 0.116
_exptl_crystal_size_min 0.034
_refine_diff_density_max 3.985
_refine_diff_density_min -4.958
_refine_diff_density_rms 0.908
_refine_ls_abs_structure_details 'Flack H D (1983), Acta Cryst. A39, 876-881'
_refine_ls_abs_structure_Flack 0.20(9)
_refine_ls_extinction_coef 0.0008(3)
_refine_ls_extinction_expression Fc^*^=kFc[1+0.001xFc^2^\l^3^/sin(2\q)]^-1/4^
_refine_ls_extinction_method SHELXL
_refine_ls_goodness_of_fit_ref 1.083
_refine_ls_matrix_type full
_refine_ls_number_parameters 126
_refine_ls_number_reflns 2865
_refine_ls_number_restraints 2
_refine_ls_restrained_S_all 1.082
_refine_ls_R_factor_all 0.0556
_refine_ls_R_factor_gt 0.0490
_refine_ls_shift/su_max 9.388
_refine_ls_shift/su_mean 0.530
_refine_ls_structure_factor_coef Fsqd
_refine_ls_weighting_details 'calc w=1/[\s^2^(Fo^2^)+(0.1204P)^2^+0.1702P] where P=(Fo^2^+2Fc^2^)/3'
_refine_ls_weighting_scheme calc
_refine_ls_wR_factor_gt 0.1470
_refine_ls_wR_factor_ref 0.1654
_reflns_number_gt 2466
_reflns_number_total 2865
_reflns_threshold_expression >2sigma(I)
_cod_data_source_file JSSC-2010-183-551.cif
_cod_data_source_block 3
_cod_depositor_comments
;
The following automatic conversions were performed:

data item '_symmetry_cell_setting' value 'Monoclinic' was changed to
'monoclinic' in accordance with the built-in table derived from the
CIF Core dictionary named 'cif_core.dic' version 2.4.5 last updated
on 2014-11-21.

Automatic conversion script
Id: cif_fix_values 8369 2020-08-20 11:38:08Z andrius 
;
_cod_original_sg_symbol_H-M Pm
_cod_database_code 1563688

loop_
_symmetry_equiv_pos_as_xyz
'x, y, z'
'x, -y, z'

loop_
_atom_site_label
_atom_site_type_symbol
_atom_site_fract_x
_atom_site_fract_y
_atom_site_fract_z
_atom_site_U_iso_or_equiv
_atom_site_adp_type
_atom_site_occupancy
_atom_site_symmetry_multiplicity
_atom_site_calc_flag
_atom_site_refinement_flags
_atom_site_disorder_assembly
_atom_site_disorder_group
Mo2 Mo 0.5855(19) 0.5000 0.6210(16) 0.0133(10) Uani 1 2 d S . .
Cu4 Cu 0.547(2) 0.5000 0.1206(17) 0.0101(10) Uiso 1 2 d S . .
Cu5 Cu 0.119(2) 0.5000 0.3410(17) 0.0176(14) Uiso 1 2 d S . .
Cu6 Cu 0.115(2) 0.5000 0.8981(17) 0.0158(13) Uiso 1 2 d S . .
O13 O 0.254(3) 0.5000 0.120(3) 0.000(3) Uiso 1 2 d S . .
O14 O 0.322(3) 0.5000 0.618(3) 0.000(3) Uiso 1 2 d S . .
O15 O 0.724(3) 0.5000 0.420(3) 0.000(3) Uiso 1 2 d S . .
O16 O 0.731(4) 0.5000 0.822(3) 0.000(4) Uiso 1 2 d S . .
La1 La 0.2547(5) 0.74896(10) 0.1155(3) 0.0035(6) Uani 1 1 d . . .
La2 La 0.2443(4) 0.75091(11) 0.6258(3) 0.0026(9) Uani 1 1 d . . .
La3 La 0.7656(4) 0.74843(10) 0.3668(3) 0.0045(9) Uani 1 1 d . . .
La4 La 0.7553(5) 0.75073(10) 0.8745(4) 0.0038(5) Uani 1 1 d . . .
Mo1 Mo 0.4233(19) 1.0000 0.3717(16) 0.0031(6) Uani 1 2 d S . .
Cu1 Cu 0.463(2) 1.0000 0.8663(17) 0.0080(9) Uiso 1 2 d S . .
Cu2 Cu 0.901(2) 1.0000 0.0907(16) 0.0063(11) Uiso 1 2 d S . .
Cu3 Cu 0.892(2) 1.0000 0.6519(16) 0.0068(11) Uiso 1 2 d S . .
O1 O 0.421(3) 0.8227(11) 0.370(3) 0.009(3) Uiso 1 1 d . . .
O2 O 0.418(4) 0.8340(11) 0.868(3) 0.009(3) Uiso 1 1 d . . .
O3 O 0.919(3) 0.8366(12) 0.123(3) 0.008(4) Uiso 1 1 d . . .
O4 O 0.921(4) 0.8363(13) 0.623(3) 0.009(4) Uiso 1 1 d . . .
O5 O 0.082(3) 0.6670(10) 0.875(3) 0.003(3) Uiso 1 1 d . . .
O6 O 0.582(3) 0.6700(11) 0.625(3) 0.000(3) Uiso 1 1 d . . .
O7 O 0.589(3) 0.6651(11) 0.126(3) 0.001(3) Uiso 1 1 d . . .
O8 O 0.088(3) 0.6677(10) 0.374(3) 0.000(3) Uiso 1 1 d . . .
O9 O 0.743(6) 1.0000 0.847(5) 0.052(9) Uiso 1 2 d S . .
O10 O 0.685(6) 1.0000 0.340(4) 0.055(9) Uiso 1 2 d S . .
O11 O 0.321(7) 1.0000 0.620(5) 0.124(17) Uiso 1 2 d S . .
O12 O 0.305(4) 1.0000 0.186(3) 0.018(6) Uiso 1 2 d S . .

loop_
_atom_site_aniso_label
_atom_site_aniso_U_11
_atom_site_aniso_U_22
_atom_site_aniso_U_33
_atom_site_aniso_U_23
_atom_site_aniso_U_13
_atom_site_aniso_U_12
Mo2 0.012(2) 0.0194(14) 0.0091(18) 0.000 0.0015(19) 0.000
La1 0.0040(10) 0.0055(6) 0.0008(13) 0.0002(5) -0.0009(10) -0.0001(6)
La2 0.001(2) 0.0061(6) 0.0003(15) -0.0015(5) 0.0003(16) 0.0001(5)
La3 0.005(2) 0.0067(6) 0.0014(11) 0.0010(6) -0.0022(16) -0.0002(5)
La4 0.0040(8) 0.0054(6) 0.0021(12) -0.0005(5) -0.0011(11) -0.0001(5)
Mo1 0.0092(18) 0.0001(8) 0.0000(11) 0.000 -0.0004(15) 0.000

loop_
_atom_type_symbol
_atom_type_description
_atom_type_scat_dispersion_real
_atom_type_scat_dispersion_imag
_atom_type_scat_source
O O 0.0106 0.0060 'International Tables Vol C Tables 4.2.6.8 and 6.1.1.4'
Cu Cu 0.3201 1.2651 'International Tables Vol C Tables 4.2.6.8 and 6.1.1.4'
Mo Mo -1.6832 0.6857 'International Tables Vol C Tables 4.2.6.8 and 6.1.1.4'
La La -0.2871 2.4523 'International Tables Vol C Tables 4.2.6.8 and 6.1.1.4'

loop_
_geom_angle_atom_site_label_1
_geom_angle_atom_site_label_2
_geom_angle_atom_site_label_3
_geom_angle
_geom_angle_site_symmetry_1
_geom_angle_site_symmetry_3
O14 Mo2 O15 120.2(8) . .
O14 Mo2 O6 89.3(5) . .
O15 Mo2 O6 91.2(6) . .
O14 Mo2 O6 89.3(5) . 2_565
O15 Mo2 O6 91.2(6) . 2_565
O6 Mo2 O6 177.6(11) . 2_565
O14 Mo2 O16 122.9(9) . .
O15 Mo2 O16 116.9(7) . .
O6 Mo2 O16 89.5(5) . .
O6 Mo2 O16 89.5(5) 2_565 .
O14 Mo2 La4 109.3(4) . .
O15 Mo2 La4 108.2(4) . .
O6 Mo2 La4 39.6(5) . .
O6 Mo2 La4 139.4(6) 2_565 .
O16 Mo2 La4 49.93(19) . .
O14 Mo2 La4 109.3(4) . 2_565
O15 Mo2 La4 108.2(4) . 2_565
O6 Mo2 La4 139.4(6) . 2_565
O6 Mo2 La4 39.6(5) 2_565 2_565
O16 Mo2 La4 49.93(19) . 2_565
La4 Mo2 La4 99.8(4) . 2_565
O14 Mo2 La3 109.6(4) . 2_565
O15 Mo2 La3 49.13(19) . 2_565
O6 Mo2 La3 140.3(6) . 2_565
O6 Mo2 La3 42.1(6) 2_565 2_565
O16 Mo2 La3 106.9(4) . 2_565
La4 Mo2 La3 141.1(5) . 2_565
La4 Mo2 La3 67.78(12) 2_565 2_565
O14 Mo2 La3 109.6(4) . .
O15 Mo2 La3 49.13(19) . .
O6 Mo2 La3 42.1(6) . .
O6 Mo2 La3 140.3(6) 2_565 .
O16 Mo2 La3 106.9(4) . .
La4 Mo2 La3 67.78(12) . .
La4 Mo2 La3 141.1(5) 2_565 .
La3 Mo2 La3 98.2(4) 2_565 .
O14 Mo2 La2 49.68(18) . 2_565
O15 Mo2 La2 110.0(4) . 2_565
O6 Mo2 La2 138.9(5) . 2_565
O6 Mo2 La2 39.6(5) 2_565 2_565
O16 Mo2 La2 109.6(4) . 2_565
La4 Mo2 La2 141.8(5) . 2_565
La4 Mo2 La2 67.69(12) 2_565 2_565
La3 Mo2 La2 69.58(11) 2_565 2_565
La3 Mo2 La2 143.5(5) . 2_565
O14 Mo2 La2 49.68(18) . .
O15 Mo2 La2 110.0(4) . .
O6 Mo2 La2 39.6(5) . .
O6 Mo2 La2 138.9(5) 2_565 .
O16 Mo2 La2 109.6(4) . .
La4 Mo2 La2 67.69(12) . .
La4 Mo2 La2 141.8(5) 2_565 .
La3 Mo2 La2 143.5(5) 2_565 .
La3 Mo2 La2 69.58(11) . .
La2 Mo2 La2 99.3(4) 2_565 .
O7 Cu4 O7 161.7(12) 2_565 .
O7 Cu4 O13 99.1(6) 2_565 .
O7 Cu4 O13 99.1(6) . .
O7 Cu4 La1 45.3(6) 2_565 2_565
O7 Cu4 La1 152.9(7) . 2_565
O13 Cu4 La1 53.8(2) . 2_565
O7 Cu4 La1 152.9(7) 2_565 .
O7 Cu4 La1 45.3(6) . .
O13 Cu4 La1 53.8(2) . .
La1 Cu4 La1 107.6(5) 2_565 .
O8 Cu5 O8 159.0(13) 2_565 .
O8 Cu5 O13 100.3(6) 2_565 .
O8 Cu5 O13 100.3(6) . .
O8 Cu5 La1 46.7(7) 2_565 2_565
O8 Cu5 La1 153.9(7) . 2_565
O13 Cu5 La1 53.6(2) . 2_565
O8 Cu5 La1 153.9(7) 2_565 .
O8 Cu5 La1 46.7(7) . .
O13 Cu5 La1 53.6(2) . .
La1 Cu5 La1 107.3(4) 2_565 .
O5 Cu6 O5 161.9(11) 2_565 .
O5 Cu6 O13 98.3(6) 2_565 1_556
O5 Cu6 O13 98.3(6) . 1_556
O5 Cu6 La1 152.4(7) 2_565 1_556
O5 Cu6 La1 44.2(6) . 1_556
O13 Cu6 La1 54.2(2) 1_556 1_556
O5 Cu6 La1 44.3(6) 2_565 2_566
O5 Cu6 La1 152.4(7) . 2_566
O13 Cu6 La1 54.2(2) 1_556 2_566
La1 Cu6 La1 108.5(4) 1_556 2_566
O5 Cu6 La2 38.5(7) 2_565 2_565
O5 Cu6 La2 136.5(7) . 2_565
O13 Cu6 La2 114.1(4) 1_556 2_565
La1 Cu6 La2 148.8(5) 1_556 2_565
La1 Cu6 La2 67.41(11) 2_566 2_565
O5 Cu6 La2 136.5(7) 2_565 .
O5 Cu6 La2 38.5(7) . .
O13 Cu6 La2 114.1(4) 1_556 .
La1 Cu6 La2 67.40(11) 1_556 .
La1 Cu6 La2 148.8(5) 2_566 .
La2 Cu6 La2 99.6(4) 2_565 .
Cu5 O13 Cu6 123.7(10) . 1_554
Cu5 O13 Cu4 117.6(10) . .
Cu6 O13 Cu4 118.6(10) 1_554 .
Cu5 O13 La1 90.7(5) . 2_565
Cu6 O13 La1 89.4(5) 1_554 2_565
Cu4 O13 La1 89.9(5) . 2_565
Cu5 O13 La1 90.7(5) . .
Cu6 O13 La1 89.4(5) 1_554 .
Cu4 O13 La1 89.9(5) . .
La1 O13 La1 178.5(10) 2_565 .
Mo2 O14 La2 100.9(5) . 2_565
Mo2 O14 La2 100.9(5) . .
La2 O14 La2 158.1(9) 2_565 .
Mo2 O15 La3 100.6(4) . 2_565
Mo2 O15 La3 100.6(4) . .
La3 O15 La3 158.9(9) 2_565 .
Mo2 O16 La4 99.1(5) . .
Mo2 O16 La4 99.1(5) . 2_565
La4 O16 La4 161.5(10) . 2_565
O5 La1 O2 74.6(8) 1_554 1_554
O5 La1 O1 176.6(8) 1_554 .
O2 La1 O1 108.7(7) 1_554 .
O5 La1 O7 110.1(7) 1_554 .
O2 La1 O7 75.2(7) 1_554 .
O1 La1 O7 70.4(7) . .
O5 La1 O3 73.2(7) 1_554 1_455
O2 La1 O3 107.2(8) 1_554 1_455
O1 La1 O3 106.3(8) . 1_455
O7 La1 O3 176.5(9) . 1_455
O5 La1 O8 106.6(7) 1_554 .
O2 La1 O8 178.2(6) 1_554 .
O1 La1 O8 70.1(7) . .
O7 La1 O8 105.3(7) . .
O3 La1 O8 72.3(7) 1_455 .
O5 La1 O13 68.7(5) 1_554 .
O2 La1 O13 113.2(7) 1_554 .
O1 La1 O13 108.7(7) . .
O7 La1 O13 68.2(5) . .
O3 La1 O13 112.5(7) 1_455 .
O8 La1 O13 68.5(5) . .
O5 La1 O12 125.2(7) 1_554 .
O2 La1 O12 74.3(6) 1_554 .
O1 La1 O12 57.4(6) . .
O7 La1 O12 104.0(7) . .
O3 La1 O12 74.5(6) 1_455 .
O8 La1 O12 104.0(7) . .
O13 La1 O12 166.1(9) . .
O5 La1 Cu6 32.4(3) 1_554 1_554
O2 La1 Cu6 91.8(6) 1_554 1_554
O1 La1 Cu6 145.0(4) . 1_554
O7 La1 Cu6 88.8(4) . 1_554
O3 La1 Cu6 93.6(5) 1_455 1_554
O8 La1 Cu6 89.9(4) . 1_554
O13 La1 Cu6 36.3(4) . 1_554
O12 La1 Cu6 157.6(7) . 1_554
O5 La1 Cu4 89.9(4) 1_554 .
O2 La1 Cu4 92.7(6) 1_554 .
O1 La1 Cu4 89.0(5) . .
O7 La1 Cu4 31.9(3) . .
O3 La1 Cu4 148.8(5) 1_455 .
O8 La1 Cu4 88.5(4) . .
O13 La1 Cu4 36.3(4) . .
O12 La1 Cu4 135.3(7) . .
Cu6 La1 Cu4 61.24(17) 1_554 .
O5 La1 Cu5 88.9(4) 1_554 .
O2 La1 Cu5 148.8(5) 1_554 .
O1 La1 Cu5 87.8(5) . .
O7 La1 Cu5 86.3(4) . .
O3 La1 Cu5 92.6(6) 1_455 .
O8 La1 Cu5 32.9(3) . .
O13 La1 Cu5 35.7(4) . .
O12 La1 Cu5 135.6(7) . .
Cu6 La1 Cu5 62.44(15) 1_554 .
Cu4 La1 Cu5 60.37(17) . .
O5 La1 Mo1 152.1(4) 1_554 .
O2 La1 Mo1 90.7(5) 1_554 .
O1 La1 Mo1 30.5(3) . .
O7 La1 Mo1 88.2(5) . .
O3 La1 Mo1 89.3(4) 1_455 .
O8 La1 Mo1 87.7(5) . .
O13 La1 Mo1 139.2(6) . .
O12 La1 Mo1 26.9(5) . .
Cu6 La1 Mo1 175.5(4) 1_554 .
Cu4 La1 Mo1 114.8(4) . .
Cu5 La1 Mo1 114.0(4) . .
O4 La2 O2 108.2(8) 1_455 .
O4 La2 O8 74.4(7) 1_455 .
O2 La2 O8 176.8(10) . .
O4 La2 O5 74.7(7) 1_455 .
O2 La2 O5 74.2(7) . .
O8 La2 O5 108.4(6) . .
O4 La2 O6 177.9(6) 1_455 .
O2 La2 O6 71.3(7) . .
O8 La2 O6 106.0(7) . .
O5 La2 O6 107.0(7) . .
O4 La2 O1 108.5(8) 1_455 .
O2 La2 O1 106.5(8) . .
O8 La2 O1 70.7(7) . .
O5 La2 O1 176.1(5) . .
O6 La2 O1 69.9(6) . .
O4 La2 O11 78.0(10) 1_455 .
O2 La2 O11 63.5(9) . .
O8 La2 O11 115.9(10) . .
O5 La2 O11 118.0(10) . .
O6 La2 O11 100.0(10) . .
O1 La2 O11 65.3(9) . .
O4 La2 O14 123.8(7) 1_455 .
O2 La2 O14 107.1(6) . .
O8 La2 O14 72.4(5) . .
O5 La2 O14 74.6(5) . .
O6 La2 O14 58.2(5) . .
O1 La2 O14 101.6(6) . .
O11 La2 O14 158.1(12) . .
O4 La2 Cu6 94.5(6) 1_455 .
O2 La2 Cu6 86.3(5) . .
O8 La2 Cu6 95.4(4) . .
O5 La2 Cu6 28.2(3) . .
O6 La2 Cu6 87.6(4) . .
O1 La2 Cu6 147.9(4) . .
O11 La2 Cu6 143.8(9) . .
O14 La2 Cu6 46.4(4) . .
O4 La2 Mo1 90.7(5) 1_455 .
O2 La2 Mo1 89.4(5) . .
O8 La2 Mo1 88.8(5) . .
O5 La2 Mo1 152.8(4) . .
O6 La2 Mo1 87.3(5) . .
O1 La2 Mo1 30.8(3) . .
O11 La2 Mo1 35.1(8) . .
O14 La2 Mo1 131.9(6) . .
Cu6 La2 Mo1 174.1(5) . .
O4 La2 Mo2 153.3(5) 1_455 .
O2 La2 Mo2 88.7(5) . .
O8 La2 Mo2 89.5(4) . .
O5 La2 Mo2 90.9(4) . .
O6 La2 Mo2 28.7(3) . .
O1 La2 Mo2 85.3(5) . .
O11 La2 Mo2 128.7(10) . .
O14 La2 Mo2 29.5(4) . .
Cu6 La2 Mo2 65.37(15) . .
Mo1 La2 Mo2 110.6(4) . .
O4 La2 La3 38.4(6) 1_455 1_455
O2 La2 La3 146.5(5) . 1_455
O8 La2 La3 36.0(5) . 1_455
O5 La2 La3 92.2(5) . 1_455
O6 La2 La3 142.0(5) . 1_455
O1 La2 La3 89.1(6) . 1_455
O11 La2 La3 99.1(10) . 1_455
O14 La2 La3 98.1(5) . 1_455
Cu6 La2 La3 95.9(2) . 1_455
Mo1 La2 La3 89.9(2) . 1_455
Mo2 La2 La3 122.5(2) . 1_455
O8 La3 O3 76.3(7) 1_655 .
O8 La3 O7 110.0(8) 1_655 .
O3 La3 O7 75.0(7) . .
O8 La3 O4 74.1(7) 1_655 .
O3 La3 O4 108.0(7) . .
O7 La3 O4 175.6(10) . .
O8 La3 O1 176.5(7) 1_655 .
O3 La3 O1 106.9(8) . .
O7 La3 O1 70.2(7) . .
O4 La3 O1 105.7(8) . .
O8 La3 O6 108.1(7) 1_655 .
O3 La3 O6 175.1(6) . .
O7 La3 O6 104.8(6) . .
O4 La3 O6 71.9(7) . .
O1 La3 O6 68.6(7) . .
O8 La3 O15 74.0(5) 1_655 .
O3 La3 O15 124.3(6) . .
O7 La3 O15 72.5(5) . .
O4 La3 O15 107.5(6) . .
O1 La3 O15 102.9(6) . .
O6 La3 O15 59.7(5) . .
O8 La3 O10 123.2(9) 1_655 .
O3 La3 O10 68.3(8) . .
O7 La3 O10 102.2(9) . .
O4 La3 O10 76.5(8) . .
O1 La3 O10 59.8(8) . .
O6 La3 O10 107.1(8) . .
O15 La3 O10 162.3(10) . .
O8 La3 Mo2 91.3(4) 1_655 .
O3 La3 Mo2 154.6(5) . .
O7 La3 Mo2 89.0(4) . .
O4 La3 Mo2 89.2(6) . .
O1 La3 Mo2 85.3(5) . .
O6 La3 Mo2 29.4(3) . .
O15 La3 Mo2 30.3(3) . .
O10 La3 Mo2 135.6(9) . .
O8 La3 Mo1 152.1(4) 1_655 .
O3 La3 Mo1 89.1(4) . .
O7 La3 Mo1 88.4(5) . .
O4 La3 Mo1 88.5(5) . .
O1 La3 Mo1 30.6(3) . .
O6 La3 Mo1 86.0(5) . .
O15 La3 Mo1 133.0(6) . .
O10 La3 Mo1 29.4(7) . .
Mo2 La3 Mo1 110.4(4) . .
O8 La3 Cu2 93.5(5) 1_655 .
O3 La3 Cu2 25.9(4) . .
O7 La3 Cu2 86.7(5) . .
O4 La3 Cu2 94.9(5) . .
O1 La3 Cu2 90.0(5) . .
O6 La3 Cu2 149.6(4) . .
O15 La3 Cu2 149.6(6) . .
O10 La3 Cu2 42.5(7) . .
Mo2 La3 Cu2 174.5(5) . .
Mo1 La3 Cu2 66.04(14) . .
O8 La3 La2 37.1(5) 1_655 1_655
O3 La3 La2 92.9(6) . 1_655
O7 La3 La2 147.0(5) . 1_655
O4 La3 La2 37.0(5) . 1_655
O1 La3 La2 142.5(6) . 1_655
O6 La3 La2 89.8(5) . 1_655
O15 La3 La2 90.7(5) . 1_655
O10 La3 La2 101.5(8) . 1_655
Mo2 La3 La2 90.0(2) . 1_655
Mo1 La3 La2 122.6(2) . 1_655
Cu2 La3 La2 95.5(2) . 1_655
O5 La4 O3 73.9(7) 1_655 1_556
O5 La4 O6 108.0(7) 1_655 .
O3 La4 O6 178.0(7) 1_556 .
O5 La4 O4 73.8(7) 1_655 .
O3 La4 O4 106.8(7) 1_556 .
O6 La4 O4 73.4(7) . .
O5 La4 O7 106.3(7) 1_655 1_556
O3 La4 O7 73.2(7) 1_556 1_556
O6 La4 O7 106.6(6) . 1_556
O4 La4 O7 179.9(9) . 1_556
O5 La4 O2 178.7(9) 1_655 .
O3 La4 O2 107.4(8) 1_556 .
O6 La4 O2 70.7(7) . .
O4 La4 O2 105.8(8) . .
O7 La4 O2 74.2(7) 1_556 .
O5 La4 O9 114.0(10) 1_655 .
O3 La4 O9 72.2(8) 1_556 .
O6 La4 O9 106.3(9) . .
O4 La4 O9 64.7(8) . .
O7 La4 O9 115.3(9) 1_556 .
O2 La4 O9 66.7(9) . .
O5 La4 O16 71.3(5) 1_655 .
O3 La4 O16 121.7(7) 1_556 .
O6 La4 O16 59.8(5) . .
O4 La4 O16 106.3(7) . .
O7 La4 O16 73.7(5) 1_556 .
O2 La4 O16 107.7(7) . .
O9 La4 O16 165.9(11) . .
O5 La4 Cu2 91.9(5) 1_655 1_556
O3 La4 Cu2 31.5(4) 1_556 1_556
O6 La4 Cu2 147.0(4) . 1_556
O4 La4 Cu2 88.0(5) . 1_556
O7 La4 Cu2 92.1(5) 1_556 1_556
O2 La4 Cu2 89.3(5) . 1_556
O9 La4 Cu2 40.7(8) . 1_556
O16 La4 Cu2 153.2(6) . 1_556
O5 La4 Cu3 92.9(6) 1_655 .
O3 La4 Cu3 88.9(5) 1_556 .
O6 La4 Cu3 90.4(5) . .
O4 La4 Cu3 31.7(4) . .
O7 La4 Cu3 148.3(5) 1_556 .
O2 La4 Cu3 87.2(5) . .
O9 La4 Cu3 33.1(8) . .
O16 La4 Cu3 137.4(6) . .
Cu2 La4 Cu3 61.76(12) 1_556 .
O5 La4 Cu1 148.5(5) 1_655 .
O3 La4 Cu1 88.6(4) 1_556 .
O6 La4 Cu1 89.5(5) . .
O4 La4 Cu1 87.2(5) . .
O7 La4 Cu1 92.8(5) 1_556 .
O2 La4 Cu1 32.2(3) . .
O9 La4 Cu1 34.6(8) . .
O16 La4 Cu1 139.3(7) . .
Cu2 La4 Cu1 62.04(16) 1_556 .
Cu3 La4 Cu1 60.16(16) . .
O5 La4 Mo2 90.6(4) 1_655 .
O3 La4 Mo2 152.7(5) 1_556 .
O6 La4 Mo2 28.8(3) . .
O4 La4 Mo2 89.4(6) . .
O7 La4 Mo2 90.5(4) 1_556 .
O2 La4 Mo2 88.2(6) . .
O9 La4 Mo2 135.1(9) . .
O16 La4 Mo2 31.0(4) . .
Cu2 La4 Mo2 175.8(4) 1_556 .
Cu3 La4 Mo2 114.7(4) . .
Cu1 La4 Mo2 114.5(4) . .
O12 Mo1 O10 110.7(14) . .
O12 Mo1 O1 89.5(6) . 2_575
O10 Mo1 O1 90.4(6) . 2_575
O12 Mo1 O1 89.5(6) . .
O10 Mo1 O1 90.4(6) . .
O1 Mo1 O1 178.9(12) 2_575 .
O12 Mo1 O11 131.6(16) . .
O10 Mo1 O11 117.6(17) . .
O1 Mo1 O11 90.2(7) 2_575 .
O1 Mo1 O11 90.2(7) . .
O12 Mo1 La2 109.0(5) . .
O10 Mo1 La2 114.5(6) . .
O1 Mo1 La2 139.3(7) 2_575 .
O1 Mo1 La2 40.8(7) . .
O11 Mo1 La2 50.3(3) . .
O12 Mo1 La2 109.0(5) . 2_575
O10 Mo1 La2 114.5(6) . 2_575
O1 Mo1 La2 40.8(7) 2_575 2_575
O1 Mo1 La2 139.3(7) . 2_575
O11 Mo1 La2 50.3(3) . 2_575
La2 Mo1 La2 98.5(4) . 2_575
O12 Mo1 La1 49.75(18) . .
O10 Mo1 La1 103.8(7) . .
O1 Mo1 La1 139.2(7) 2_575 .
O1 Mo1 La1 39.7(7) . .
O11 Mo1 La1 114.9(8) . .
La2 Mo1 La1 68.02(11) . .
La2 Mo1 La1 141.5(4) 2_575 .
O12 Mo1 La1 49.75(18) . 2_575
O10 Mo1 La1 103.8(7) . 2_575
O1 Mo1 La1 39.7(7) 2_575 2_575
O1 Mo1 La1 139.2(7) . 2_575
O11 Mo1 La1 114.9(7) . 2_575
La2 Mo1 La1 141.5(4) . 2_575
La2 Mo1 La1 68.02(11) 2_575 2_575
La1 Mo1 La1 99.5(4) . 2_575
O12 Mo1 La3 107.6(6) . .
O10 Mo1 La3 50.0(2) . .
O1 Mo1 La3 140.1(6) 2_575 .
O1 Mo1 La3 40.8(6) . .
O11 Mo1 La3 103.1(8) . .
La2 Mo1 La3 69.44(10) . .
La2 Mo1 La3 143.5(4) 2_575 .
La1 Mo1 La3 67.64(12) . .
La1 Mo1 La3 141.5(5) 2_575 .
O12 Mo1 La3 107.6(6) . 2_575
O10 Mo1 La3 50.0(2) . 2_575
O1 Mo1 La3 40.8(6) 2_575 2_575
O1 Mo1 La3 140.1(6) . 2_575
O11 Mo1 La3 103.1(8) . 2_575
La2 Mo1 La3 143.5(4) . 2_575
La2 Mo1 La3 69.44(10) 2_575 2_575
La1 Mo1 La3 141.5(5) . 2_575
La1 Mo1 La3 67.64(12) 2_575 2_575
La3 Mo1 La3 99.3(4) . 2_575
O2 Cu1 O2 160.7(14) 2_575 .
O2 Cu1 O9 99.6(7) 2_575 .
O2 Cu1 O9 99.6(7) . .
O2 Cu1 O11 86.1(7) 2_575 .
O2 Cu1 O11 86.1(7) . .
O9 Cu1 O11 111.9(17) . .
O2 Cu1 La4 45.9(7) 2_575 2_575
O2 Cu1 La4 153.4(7) . 2_575
O9 Cu1 La4 54.0(2) . 2_575
O11 Cu1 La4 106.3(7) . 2_575
O2 Cu1 La4 153.4(7) 2_575 .
O2 Cu1 La4 45.9(7) . .
O9 Cu1 La4 54.0(2) . .
O11 Cu1 La4 106.3(7) . .
La4 Cu1 La4 107.5(5) 2_575 .
O3 Cu2 O3 161.9(13) 2_575 .
O3 Cu2 O9 99.0(6) 2_575 1_554
O3 Cu2 O9 99.0(6) . 1_554
O3 Cu2 La4 153.1(7) 2_575 1_554
O3 Cu2 La4 44.9(7) . 1_554
O9 Cu2 La4 54.1(2) 1_554 1_554
O3 Cu2 La4 44.9(7) 2_575 2_574
O3 Cu2 La4 153.1(7) . 2_574
O9 Cu2 La4 54.1(2) 1_554 2_574
La4 Cu2 La4 108.2(4) 1_554 2_574
O3 Cu2 La3 132.9(7) 2_575 .
O3 Cu2 La3 35.2(7) . .
O9 Cu2 La3 113.5(6) 1_554 .
La4 Cu2 La3 67.30(11) 1_554 .
La4 Cu2 La3 147.4(5) 2_574 .
O3 Cu2 La3 35.2(7) 2_575 2_575
O3 Cu2 La3 132.9(7) . 2_575
O9 Cu2 La3 113.5(6) 1_554 2_575
La4 Cu2 La3 147.4(5) 1_554 2_575
La4 Cu2 La3 67.30(11) 2_574 2_575
La3 Cu2 La3 98.6(4) . 2_575
O4 Cu3 O4 160.7(15) 2_575 .
O4 Cu3 O9 99.6(8) 2_575 .
O4 Cu3 O9 99.6(8) . .
O4 Cu3 La4 45.6(8) 2_575 2_575
O4 Cu3 La4 153.2(8) . 2_575
O9 Cu3 La4 54.1(2) . 2_575
O4 Cu3 La4 153.2(8) 2_575 .
O4 Cu3 La4 45.6(8) . .
O9 Cu3 La4 54.1(2) . .
La4 Cu3 La4 107.8(4) 2_575 .
Mo1 O1 La1 109.8(8) . .
Mo1 O1 La2 108.4(9) . .
La1 O1 La2 109.7(8) . .
Mo1 O1 La3 108.6(7) . .
La1 O1 La3 108.8(9) . .
La2 O1 La3 111.5(8) . .
Cu1 O2 La2 116.4(10) . .
Cu1 O2 La1 117.4(11) . 1_556
La2 O2 La1 105.4(8) . 1_556
Cu1 O2 La4 101.9(9) . .
La2 O2 La4 109.4(9) . .
La1 O2 La4 105.6(8) 1_556 .
Cu2 O3 La3 118.9(9) . .
Cu2 O3 La4 103.6(9) . 1_554
La3 O3 La4 106.8(8) . 1_554
Cu2 O3 La1 116.0(9) . 1_655
La3 O3 La1 105.6(8) . 1_655
La4 O3 La1 104.7(8) 1_554 1_655
Cu3 O4 La2 118.9(9) . 1_655
Cu3 O4 La4 102.8(10) . .
La2 O4 La4 105.5(8) 1_655 .
Cu3 O4 La3 116.1(9) . .
La2 O4 La3 104.6(9) 1_655 .
La4 O4 La3 108.1(8) . .
Cu6 O5 La1 103.3(8) . 1_556
Cu6 O5 La4 119.3(8) . 1_455
La1 O5 La4 108.3(8) 1_556 1_455
Cu6 O5 La2 113.3(9) . .
La1 O5 La2 105.8(7) 1_556 .
La4 O5 La2 106.1(7) 1_455 .
Mo2 O6 La4 111.6(7) . .
Mo2 O6 La2 111.7(6) . .
La4 O6 La2 108.6(7) . .
Mo2 O6 La3 108.5(8) . .
La4 O6 La3 106.4(7) . .
La2 O6 La3 110.0(7) . .
Cu4 O7 La3 117.9(8) . .
Cu4 O7 La1 102.8(8) . .
La3 O7 La1 110.4(8) . .
Cu4 O7 La4 115.3(9) . 1_554
La3 O7 La4 104.9(7) . 1_554
La1 O7 La4 105.0(7) . 1_554
Cu5 O8 La3 118.1(8) . 1_455
Cu5 O8 La2 115.6(8) . .
La3 O8 La2 106.8(8) 1_455 .
Cu5 O8 La1 100.4(8) . .
La3 O8 La1 105.7(7) 1_455 .
La2 O8 La1 109.4(7) . .
Cu3 O9 Cu1 128(2) . .
Cu3 O9 Cu2 117(2) . 1_556
Cu1 O9 Cu2 114.7(17) . 1_556
Cu3 O9 La4 92.9(8) . 2_575
Cu1 O9 La4 91.3(9) . 2_575
Cu2 O9 La4 85.2(8) 1_556 2_575
Cu3 O9 La4 92.9(8) . .
Cu1 O9 La4 91.3(9) . .
Cu2 O9 La4 85.2(8) 1_556 .
La4 O9 La4 170.3(16) 2_575 .
Mo1 O10 La3 100.5(8) . .
Mo1 O10 La3 100.5(8) . 2_575
La3 O10 La3 155.8(16) . 2_575
Mo1 O11 Cu1 134(2) . .
Mo1 O11 La2 94.6(9) . .
Cu1 O11 La2 93.9(9) . .
Mo1 O11 La2 94.6(9) . 2_575
Cu1 O11 La2 93.9(9) . 2_575
La2 O11 La2 158.1(19) . 2_575
Mo1 O12 La1 103.3(5) . .
Mo1 O12 La1 103.3(5) . 2_575
La1 O12 La1 153.3(11) . 2_575

loop_
_geom_bond_atom_site_label_1
_geom_bond_atom_site_label_2
_geom_bond_distance
_geom_bond_site_symmetry_2
Mo2 O14 1.810(18) .
Mo2 O15 1.852(15) .
Mo2 O6 1.867(12) .
Mo2 O6 1.867(12) 2_565
Mo2 O16 1.88(2) .
Mo2 La4 3.599(10) .
Mo2 La4 3.599(10) 2_565
Mo2 La3 3.608(10) 2_565
Mo2 La3 3.608(10) .
Mo2 La2 3.615(10) 2_565
Mo2 La2 3.615(10) .
Cu4 O7 1.837(13) 2_565
Cu4 O7 1.837(13) .
Cu4 O13 2.01(2) .
Cu4 La1 3.388(10) 2_565
Cu4 La1 3.388(10) .
Cu5 O8 1.873(11) 2_565
Cu5 O8 1.873(11) .
Cu5 O13 1.98(2) .
Cu5 La1 3.394(9) 2_565
Cu5 La1 3.394(9) .
Cu6 O5 1.857(12) 2_565
Cu6 O5 1.857(12) .
Cu6 O13 2.00(2) 1_556
Cu6 La1 3.369(9) 1_556
Cu6 La1 3.369(9) 2_566
Cu6 La2 3.608(10) 2_565
Cu6 La2 3.608(10) .
O13 Cu6 2.00(2) 1_554
O13 La1 2.7339(12) 2_565
O13 La1 2.7339(12) .
O14 La2 2.806(4) 2_565
O14 La2 2.806(4) .
O15 La3 2.775(4) 2_565
O15 La3 2.775(4) .
O16 La4 2.789(4) .
O16 La4 2.789(4) 2_565
La1 O5 2.42(2) 1_554
La1 O2 2.44(3) 1_554
La1 O1 2.45(2) .
La1 O7 2.47(2) .
La1 O3 2.50(2) 1_455
La1 O8 2.51(2) .
La1 O12 2.833(6) .
La1 Cu6 3.369(9) 1_554
La1 Mo1 3.612(10) .
La2 O4 2.40(2) 1_455
La2 O2 2.43(2) .
La2 O8 2.44(2) .
La2 O5 2.45(2) .
La2 O6 2.48(2) .
La2 O1 2.49(3) .
La2 O11 2.786(9) .
La2 Mo1 3.610(10) .
La2 La3 3.8694(11) 1_455
La3 O8 2.38(2) 1_655
La3 O3 2.40(2) .
La3 O7 2.44(2) .
La3 O4 2.48(2) .
La3 O1 2.50(2) .
La3 O6 2.55(2) .
La3 O10 2.825(8) .
La3 Mo1 3.625(10) .
La3 Cu2 3.643(10) .
La3 La2 3.8694(11) 1_655
La4 O5 2.42(2) 1_655
La4 O3 2.45(2) 1_556
La4 O6 2.47(2) .
La4 O4 2.48(3) .
La4 O7 2.48(2) 1_556
La4 O2 2.49(2) .
La4 O9 2.747(4) .
La4 Cu2 3.379(9) 1_556
La4 Cu3 3.388(9) .
La4 Cu1 3.393(10) .
Mo1 O12 1.68(2) .
Mo1 O10 1.81(4) .
Mo1 O1 1.947(12) 2_575
Mo1 O1 1.947(12) .
Mo1 O11 2.08(4) .
Mo1 La2 3.610(10) 2_575
Mo1 La1 3.612(10) 2_575
Mo1 La3 3.625(10) 2_575
Cu1 O2 1.849(13) 2_575
Cu1 O2 1.849(13) .
Cu1 O9 1.93(4) .
Cu1 O11 2.18(4) .
Cu1 La4 3.393(10) 2_575
Cu2 O3 1.817(14) 2_575
Cu2 O3 1.817(14) .
Cu2 O9 2.21(4) 1_554
Cu2 La4 3.379(9) 1_554
Cu2 La4 3.379(9) 2_574
Cu2 La3 3.643(10) 2_575
Cu3 O4 1.823(14) 2_575
Cu3 O4 1.823(14) .
Cu3 O9 1.85(4) .
Cu3 La4 3.388(9) 2_575
O2 La1 2.44(3) 1_556
O3 La4 2.45(2) 1_554
O3 La1 2.50(2) 1_655
O4 La2 2.40(2) 1_655
O5 La1 2.42(2) 1_556
O5 La4 2.42(2) 1_455
O7 La4 2.48(2) 1_554
O8 La3 2.38(2) 1_455
O9 Cu2 2.21(4) 1_556
O9 La4 2.747(3) 2_575
O10 La3 2.825(8) 2_575
O11 La2 2.786(9) 2_575
O12 La1 2.833(6) 2_575
